data_9015022
loop_
_publ_author_name
'Gibbs, G. V.'
'Boisen, M. B.'
'Downs, R. T.'
'Lasaga, A. C.'

_publ_section_title
;
 Mathematical Modeling of the structures and bulk moduli of TX2 quartz
 and cristobalite structure types, T = C, Si, Ge and X = O, S
;
_journal_name_full 'Materials Research Society Symposia Proceedings'
_journal_page_first 155
_journal_page_last 165
_journal_paper_doi 10.1557/PROC-121-155
_journal_volume 121
_journal_year 1988
_chemical_compound_source theoretical
_chemical_formula_sum 'O2 Si'
_chemical_name_mineral Quartz
_symmetry_space_group_name_H-M 'P 32 2 1'
_cell_angle_alpha 90
_cell_angle_beta 90
_cell_angle_gamma 120
_cell_length_a 4.929
_cell_length_b 4.929
_cell_length_c 5.319
_cell_formula_units_Z 3
_cell_volume 111.912
_database_code_amcsd 0018749
_exptl_crystal_density_diffrn 2.675
_cod_original_formula_sum 'Si O2'
_cod_struct_determination_method theoretical
_cod_database_code 9015022

loop_
_space_group_symop_operation_xyz
x,y,z
y,x,2/3-z
-y,x-y,2/3+z
-x,-x+y,1/3-z
-x+y,-x,1/3+z
x-y,-y,-z

loop_
_atom_site_label
_atom_site_fract_x
_atom_site_fract_y
_atom_site_fract_z
Si 0.46400 0.00000 0.00000
O 0.41400 0.27600 0.10900

loop_
_cod_related_entry_id
_cod_related_entry_database
_cod_related_entry_code
1 AMCSD 0018749
